data_9009849
loop_
_publ_author_name
'Zubkova, N. V.'
'Pushcharovsky, D. Y.'
'Giester, G.'
'Tillmanns, E.'
'Pekov, I. V.'
'Kleimenov, D. A.'

_publ_section_title
;The crystal structure of arsentsumebite, Pb2Cu[(As,S)O4]2(OH) Locality:
 oxidation zone of the Berezovskoye gold deposit, Middle Urals, Russia
;
_journal_name_full 'Mineralogy and Petrology'
_journal_page_first 79
_journal_page_last 88
_journal_paper_doi 10.1007/s007100200016
_journal_volume 75
_journal_year 2002
_chemical_compound_source 'oxidation zone of the Berezovskoye gold deposit, Middle Urals, Russia'
_chemical_formula_sum 'As Cu H O9 Pb2 S'
_chemical_name_mineral Arsentsumebite
_space_group_IT_number 11
_symmetry_space_group_name_Hall '-P 2yb'
_symmetry_space_group_name_H-M 'P 1 21/m 1'
_cell_angle_alpha 90
_cell_angle_beta 112.29
_cell_angle_gamma 90
_cell_formula_units_Z 2
_cell_length_a 7.804
_cell_length_b 5.890
_cell_length_c 8.964
_cell_volume 381.246
_database_code_amcsd 0014646
_exptl_crystal_density_diffrn 6.359
_cod_original_formula_sum 'Pb2 Cu (As S) (O9 H)'
_cod_database_code 9009849

loop_
_space_group_symop_operation_xyz
x,y,z
x,1/2-y,z
-x,1/2+y,-z
-x,-y,-z

loop_
_atom_site_label
_atom_site_fract_x
_atom_site_fract_y
_atom_site_fract_z
_atom_site_occupancy
_atom_site_U_iso_or_equiv
_atom_site_type_symbol
_atom_site_attached_hydrogens
Pb1 0.71630 0.25000 0.24120 1.00000 0.04306 Pb 0
Pb2 0.29870 0.25000 0.38690 1.00000 0.03546 Pb 0
Cu 0.00000 0.00000 0.00000 1.00000 0.01900 Cu 0
As1 0.55840 0.25000 -0.17150 0.63000 0.01267 As 0
S1 0.55840 0.25000 -0.17150 0.37000 0.01267 S 0
As2 -0.04490 0.25000 -0.35020 0.37000 0.01520 As 0
S2 -0.04490 0.25000 -0.35020 0.63000 0.01520 S 0
O-H1 0.17070 0.25000 0.08110 1.00000 0.01140 O 1
O2 -0.24130 0.25000 -0.46820 1.00000 0.03673 O 0
O3 0.09280 0.25000 0.55630 1.00000 0.06079 O 0
O4 0.43360 0.25000 0.93460 1.00000 0.04813 O 0
O5 0.77540 0.25000 -0.05430 1.00000 0.02660 O 0
O6 -0.00020 0.03020 -0.24100 1.00000 0.03293 O 0
O7 0.50990 0.02520 -0.28750 1.00000 0.03166 O 0

loop_
_cod_changelog_entry_id
_cod_changelog_entry_author
_cod_changelog_entry_date
_cod_changelog_entry_text
1
;cod-tools version 3.8.0
Id: cif_guess_AMCSD_atom_types 9574 2023-05-10 09:00:05Z saulius
;
2023-05-10T18:52:14+03:00
;Derived atom types and hydrogen counts
from atom names that follow the AMCSD naming convention
(Wat == water, O-H == hydroxyl).
;

loop_
_cod_related_entry_id
_cod_related_entry_database
_cod_related_entry_code
1 AMCSD 0014646
